data_2101914
loop_
_publ_author_name
'Lloyd, M. A.'
'Brock, C. P.'

_publ_section_title
;
 [<i>M</i>Ph~4~][BPh~4~], <i>M</i> = P, As and Sb
;
_journal_issue 5
_journal_name_full 'Acta Crystallographica Section B'
_journal_page_first 773
_journal_page_last 779
_journal_paper_doi 10.1107/S0108768197005077
_journal_volume 53
_journal_year 1997
_chemical_formula_moiety '(C24 H20 P+), (C24H20B-)'
_chemical_formula_sum 'C48 H40 B P'
_chemical_formula_weight 658.63
_chemical_name_systematic
;
tetraphenylphosphonium tetraphenylborate
;
_chemical_temperature_decomposition 548(5)
_space_group_IT_number 82
_symmetry_cell_setting tetragonal
_symmetry_space_group_name_Hall 'I -4'
_symmetry_space_group_name_H-M 'I -4'
_cell_angle_alpha 90.
_cell_angle_beta 90.
_cell_angle_gamma 90.
_cell_formula_units_Z 4
_cell_length_a 15.7960(10)
_cell_length_b 15.7960(10)
_cell_length_c 14.1980(10)
_cell_measurement_reflns_used 22
_cell_measurement_temperature 296.0(10)
_cell_measurement_theta_max 13.9
_cell_measurement_theta_min 13.1
_cell_volume 3542.6(4)
_computing_cell_refinement 'CAD4 (ENRAF-Nonius, 1989)'
_computing_data_collection 'CAD4 (ENRAF-Nonius, 1989)'
_computing_structure_refinement 'SHELXL-93 (Sheldrick, 1993)'
_computing_structure_solution 'SHELXTL/PC (Sheldrick, 1990)'
_diffrn_ambient_temperature 296.0(10)
_diffrn_measurement_device 'ENRAF-Nonius CAD4'
_diffrn_measurement_method \w/2\q
_diffrn_radiation_monochromator graphite
_diffrn_radiation_type MoK\a
_diffrn_radiation_wavelength 0.71073
_diffrn_reflns_av_R_equivalents 0.0098
_diffrn_reflns_av_sigmaI/netI 0.0307
_diffrn_reflns_limit_h_max 20
_diffrn_reflns_limit_h_min 0
_diffrn_reflns_limit_k_max 20
_diffrn_reflns_limit_k_min 0
_diffrn_reflns_limit_l_max 18
_diffrn_reflns_limit_l_min 0
_diffrn_reflns_number 2274
_diffrn_reflns_theta_max 27.49
_diffrn_reflns_theta_min 2.58
_diffrn_standards_decay_% <0.7
_diffrn_standards_interval_time 60
_diffrn_standards_number 3
_exptl_absorpt_coefficient_mu 0.107
_exptl_absorpt_correction_type none
_exptl_crystal_colour 'initially colorless (see text)'
_exptl_crystal_density_diffrn 1.235
_exptl_crystal_density_meas ?
_exptl_crystal_description
;
See Fig. 1
;
_exptl_crystal_F_000 1392
_exptl_crystal_size_max 0.4
_exptl_crystal_size_mid 0.35
_exptl_crystal_size_min 0.35
_refine_diff_density_max 0.50
_refine_diff_density_min -0.23
_refine_ls_abs_structure_details '0.1(2) (Flack, 1977)'
_refine_ls_abs_structure_Flack 0.1(2)
_refine_ls_extinction_method none
_refine_ls_goodness_of_fit_all 1.21
_refine_ls_goodness_of_fit_obs 1.214
_refine_ls_hydrogen_treatment riding
_refine_ls_matrix_type full
_refine_ls_number_parameters 178
_refine_ls_number_reflns 2264
_refine_ls_number_restraints 0
_refine_ls_R_factor_all 0.0874
_refine_ls_R_factor_obs 0.050
_refine_ls_shift/esd_max -0.008
_refine_ls_shift/esd_mean 0.003
_refine_ls_structure_factor_coef Fsqd
_refine_ls_weighting_details 'w=1/[\s^2^(Fo^2^)+(0.1172P)^2^+0.0000P] where P=(Fo^2^+2Fc^2^)/3'
_refine_ls_weighting_scheme calc
_refine_ls_wR_factor_all 0.172
_refine_ls_wR_factor_obs 0.1567
_reflns_number_observed 1889
_reflns_number_total 2264
_reflns_observed_criterion >2sigma(I)
_cod_data_source_file cr0521.cif
_cod_data_source_block PPh8B
_cod_depositor_comments
;
The following automatic conversions were performed:

'_chemical_melting_point' tag was changed to
'_chemical_temperature_decomposition' since the value had been given
as 'd. 275(5)_C'. The value 'd. 275(5)_C' was changed to '548(5)' -
it was converted from degrees Celsius(C) to Kelvins(K).

Automatic conversion script
Id: cif_fix_values 1646 2011-03-28 12:23:43Z adriana 

The following automatic conversions were performed:

'_chemical_melting_point' tag was changed to
'_chemical_temperature_decomposition' since the value had been given
as 'd. 275(5)_C'. The value 'd. 275(5)_C' was changed to '548(5)' -
it was converted from degrees Celsius(C) to Kelvins(K).

Automatic conversion script
Id: cif_fix_values 1715 2011-07-08 13:25:40Z adriana 

The following automatic conversions were performed:

'_refine_ls_weighting_scheme' value 'calc
w=1/[\s^2^(Fo^2^)+(0.1172P)^2^+0.0000P] where P=(Fo^2^+2Fc^2^)/3' was
changed to 'calc'. New tag '_refine_ls_weighting_details' was
created. The value of the new tag was set to
'w=1/[\s^2^(Fo^2^)+(0.1172P)^2^+0.0000P] where P=(Fo^2^+2Fc^2^)/3'.

Automatic conversion script
Id: cif_fix_values 3143 2015-03-26 13:38:13Z robertas 
;
_cod_original_cell_volume 3542.3(4)
_cod_database_code 2101914
_cod_database_fobs_code 2101914

loop_
_symmetry_equiv_pos_as_xyz
'x, y, z'
'-x, -y, z'
'y, -x, -z'
'-y, x, -z'
'x+1/2, y+1/2, z+1/2'
'-x+1/2, -y+1/2, z+1/2'
'y+1/2, -x+1/2, -z+1/2'
'-y+1/2, x+1/2, -z+1/2'

loop_
_atom_site_aniso_label
_atom_site_aniso_U_11
_atom_site_aniso_U_22
_atom_site_aniso_U_33
_atom_site_aniso_U_12
_atom_site_aniso_U_13
_atom_site_aniso_U_23
P1 0.0348(12) 0.0348(12) 0.036(2) 0.000 0.000 0.000
C1 0.035(3) 0.038(3) 0.030(3) -0.006(2) 0.000(2) 0.000(2)
C2 0.044(3) 0.043(3) 0.041(3) -0.001(2) 0.002(2) 0.001(3)
C3 0.057(4) 0.062(4) 0.051(3) -0.015(3) 0.004(3) -0.009(3)
C4 0.041(3) 0.081(4) 0.046(3) -0.003(3) 0.006(3) -0.018(4)
C5 0.043(3) 0.080(5) 0.043(3) -0.001(3) -0.008(3) -0.004(3)
C6 0.049(3) 0.043(3) 0.048(3) -0.003(3) -0.004(3) 0.003(2)
P2 0.0348(12) 0.0348(12) 0.036(2) 0.000 0.000 0.000
C7 0.036(3) 0.052(4) 0.047(4) 0.000(3) -0.003(3) 0.004(3)
C8 0.059(4) 0.037(3) 0.047(4) 0.007(3) -0.003(3) 0.001(3)
C9 0.059(4) 0.045(3) 0.059(4) 0.020(3) 0.003(3) 0.011(3)
C10 0.051(4) 0.066(4) 0.053(4) 0.016(3) -0.006(3) 0.016(3)
C11 0.048(3) 0.073(4) 0.044(3) -0.008(3) -0.001(3) 0.003(3)
C12 0.057(3) 0.043(3) 0.042(3) -0.008(3) 0.000(3) -0.002(2)
B1 0.023(4) 0.023(4) 0.042(7) 0.000 0.000 0.000
C13 0.039(3) 0.029(2) 0.032(3) -0.002(2) 0.009(2) -0.005(2)
C14 0.047(3) 0.041(3) 0.047(3) -0.002(2) -0.006(3) -0.004(3)
C15 0.061(4) 0.057(4) 0.059(4) -0.015(3) -0.002(3) -0.012(3)
C16 0.040(3) 0.099(5) 0.044(3) 0.003(3) -0.001(3) -0.021(4)
C17 0.042(3) 0.091(5) 0.043(4) 0.007(3) -0.008(3) -0.001(3)
C18 0.043(3) 0.054(3) 0.041(3) 0.003(3) -0.002(2) -0.001(4)
B2 0.038(5) 0.038(5) 0.022(6) 0.000 0.000 0.000
C19 0.036(3) 0.031(3) 0.043(3) -0.006(2) 0.004(3) 0.003(3)
C20 0.051(3) 0.043(3) 0.044(3) 0.002(2) 0.000(3) 0.006(3)
C21 0.060(4) 0.042(3) 0.058(4) 0.016(3) 0.008(3) 0.012(3)
C22 0.051(4) 0.059(4) 0.056(4) 0.014(3) -0.003(3) 0.016(3)
C23 0.048(3) 0.062(4) 0.042(3) -0.011(3) 0.000(3) 0.003(3)
C24 0.053(3) 0.054(3) 0.040(3) -0.002(3) 0.002(3) -0.003(3)

loop_
_atom_site_label
_atom_site_fract_x
_atom_site_fract_y
_atom_site_fract_z
_atom_site_U_iso_or_equiv
_atom_site_thermal_displace_type
_atom_site_calc_flag
_atom_site_refinement_flags
_atom_site_occupancy
_atom_site_type_symbol
P1 0.0000 0.0000 0.0000 0.0353(10) Uani d S 1 P
C1 0.0710(2) 0.0570(2) 0.0744(2) 0.0346(13) Uani d G 1 C
C2 0.0919(2) 0.1410(2) 0.0571(2) 0.0430(14) Uani d G 1 C
C3 0.1502(2) 0.1822(2) 0.1144(2) 0.057(2) Uani d G 1 C
C4 0.1876(2) 0.1392(3) 0.1890(2) 0.056(2) Uani d G 1 C
C5 0.1668(2) 0.0552(3) 0.2063(2) 0.055(2) Uani d G 1 C
C6 0.1085(2) 0.0141(2) 0.1490(3) 0.047(2) Uani d G 1 C
P2 0.0000 0.5000 0.2500 0.0350(9) Uani d S 1 P
C7 0.0711(2) 0.4430(2) 0.3254(2) 0.045(2) Uani d G 1 C
C8 0.0879(3) 0.3575(2) 0.3114(2) 0.0475(15) Uani d G 1 C
C9 0.1434(3) 0.3152(2) 0.3710(3) 0.054(2) Uani d G 1 C
C10 0.1822(2) 0.3584(3) 0.4446(2) 0.057(2) Uani d G 1 C
C11 0.1654(2) 0.4439(3) 0.4586(2) 0.055(2) Uani d G 1 C
C12 0.1098(2) 0.4862(2) 0.3990(3) 0.047(2) Uani d G 1 C
B1 0.0000 0.0000 0.5000 0.029(3) Uani d S 1 B
C13 0.0684(2) 0.0515(2) 0.5706(2) 0.0332(12) Uani d G 1 C
C14 0.0821(2) 0.1383(2) 0.5642(2) 0.0451(14) Uani d G 1 C
C15 0.1375(2) 0.1778(2) 0.6263(3) 0.059(2) Uani d G 1 C
C16 0.1791(2) 0.1307(3) 0.6947(2) 0.061(2) Uani d G 1 C
C17 0.1654(2) 0.0440(3) 0.7011(2) 0.058(2) Uani d G 1 C
C18 0.1100(2) 0.0044(2) 0.6391(3) 0.0458(12) Uani d G 1 C
B2 0.0000 0.5000 0.7500 0.033(4) Uani d S 1 B
C19 0.0666(2) 0.4455(2) 0.8220(2) 0.0371(13) Uani d G 1 C
C20 0.0817(2) 0.3594(2) 0.8114(2) 0.0458(15) Uani d G 1 C
C21 0.1393(3) 0.3187(2) 0.8701(3) 0.054(2) Uani d G 1 C
C22 0.1817(2) 0.3642(3) 0.9393(2) 0.055(2) Uani d G 1 C
C23 0.1666(2) 0.4504(3) 0.9499(2) 0.051(2) Uani d G 1 C
C24 0.1091(2) 0.4910(2) 0.8912(3) 0.0489(14) Uani d G 1 C
H2 0.0669(3) 0.1698(3) 0.0071(3) 0.052 Uiso calc R 1 H
H3 0.1642(4) 0.2384(2) 0.1028(4) 0.068 Uiso calc R 1 H
H4 0.2267(3) 0.1667(4) 0.2273(3) 0.067 Uiso calc R 1 H
H5 0.1918(3) 0.0264(4) 0.2562(3) 0.066 Uiso calc R 1 H
H6 0.0945(3) -0.0422(2) 0.1606(4) 0.056 Uiso calc R 1 H
H8 0.0619(4) 0.3287(3) 0.2622(3) 0.057 Uiso calc R 1 H
H9 0.1546(4) 0.2581(2) 0.3616(4) 0.065 Uiso calc R 1 H
H10 0.2193(3) 0.3301(4) 0.4845(4) 0.068 Uiso calc R 1 H
H11 0.1913(3) 0.4728(4) 0.5079(3) 0.066 Uiso calc R 1 H
H12 0.0986(4) 0.5433(2) 0.4084(4) 0.057 Uiso calc R 1 H
H14 0.0542(3) 0.1698(3) 0.5184(3) 0.054 Uiso calc R 1 H
H15 0.1466(3) 0.2359(2) 0.6220(4) 0.071 Uiso calc R 1 H
H16 0.2161(3) 0.1572(4) 0.7363(3) 0.073 Uiso calc R 1 H
H17 0.1933(3) 0.0124(4) 0.7469(3) 0.070 Uiso calc R 1 H
H18 0.1009(3) -0.0536(2) 0.6433(4) 0.055 Uiso calc R 1 H
H20 0.0533(3) 0.3289(3) 0.7651(3) 0.055 Uiso calc R 1 H
H21 0.1494(4) 0.2610(2) 0.8630(4) 0.064 Uiso calc R 1 H
H22 0.2202(3) 0.3370(4) 0.9786(4) 0.066 Uiso calc R 1 H
H23 0.1950(3) 0.4808(4) 0.9962(3) 0.061 Uiso calc R 1 H
H24 0.0989(4) 0.5487(2) 0.8983(4) 0.059 Uiso calc R 1 H

loop_
_atom_type_symbol
_atom_type_description
_atom_type_scat_dispersion_real
_atom_type_scat_dispersion_imag
_atom_type_scat_source
C C 0.0033 0.0016 'International Tables Vol C Tables 4.2.6.8 and 6.1.1.4'
H H 0.0000 0.0000 'International Tables Vol C Tables 4.2.6.8 and 6.1.1.4'
B B 0.0013 0.0007 'International Tables Vol C Tables 4.2.6.8 and 6.1.1.4'
P P 0.1023 0.0942 'International Tables Vol C Tables 4.2.6.8 and 6.1.1.4'

loop_
_geom_angle_atom_site_label_1
_geom_angle_atom_site_label_2
_geom_angle_atom_site_label_3
_geom_angle_site_symmetry_3
_geom_angle
_geom_angle_publ_flag
C1 P1 C1 2 107.4(2) yes
C1 P1 C1 3 110.50(11) yes
C2 C1 P1 . 121.8(2) yes
C4 C1 P1 . 177.1(3) yes
C7 P2 C7 2_565 106.7(2) yes
C7 P2 C7 8 110.88(13) yes
C8 C7 P2 . 121.4(2) yes
C10 C7 P2 . 178.6(2) yes
C13 B1 C13 2 106.9(2) yes
C13 B1 C13 3_556 110.76(12) yes
C14 C13 B1 . 122.5(2) yes
C16 C13 B1 . 177.0(2) yes
C19 B2 C19 2_565 106.1(2) yes
C19 B2 C19 7_456 111.18(13) yes
C20 C19 B2 . 122.5(2) yes
C22 C19 B2 . 176.8(3) yes

loop_
_geom_bond_atom_site_label_1
_geom_bond_atom_site_label_2
_geom_bond_distance
_geom_bond_publ_flag
P1 C1 1.784(3) yes
P2 C7 1.794(3) yes
B1 C13 1.684(3) yes
B2 C19 1.701(3) yes

loop_
_geom_torsion_atom_site_label_1
_geom_torsion_atom_site_label_2
_geom_torsion_atom_site_label_3
_geom_torsion_atom_site_label_4
_geom_torsion_site_symmetry_1
_geom_torsion
_geom_torsion_publ_flag
P1 P1 C1 C2 1_556 -135.4(3) no
P1 P1 C1 C3 1_556 -138.3(5) no
P1 P1 C1 C5 1_556 49.7(4) no
P1 P1 C1 C6 1_556 47.2(2) no
P2 P2 C7 C8 1_556 131.6(3) no
P2 P2 C7 C9 1_556 131.7(6) no
P2 P2 C7 C11 1_556 -48.7(4) no
P2 P2 C7 C12 1_556 -48.6(2) no
B1 B1 C13 C14 1_556 -124.7(2) no
B1 B1 C13 C15 1_556 -122.6(5) no
B1 B1 C13 C17 1_556 51.7(3) no
B1 B1 C13 C18 1_556 53.4(2) no
B2 B2 C19 C20 1_556 129.7(3) no
B2 B2 C19 C21 1_556 132.3(6) no
B2 B2 C19 C23 1_556 -54.9(4) no
B2 B2 C19 C24 1_556 -52.7(2) no

loop_
_cod_related_entry_id
_cod_related_entry_database
_cod_related_entry_code
1 ChemSpider 8006796
